data_4501053
loop_
_publ_author_name
'Dey, Sandeep Kumar'
'Das, Gopal'

_publ_section_title
;
 Fluoride Selectivity Induced Transformation of Charged Anion Complexes
 into Unimolecular Capsule of a \p-Acidic Triamide Receptor Stabilized by
 Strong N--H&#x00B7;&#x00B7;&#x00B7;F--and
 C--H&#x00B7;&#x00B7;&#x00B7;F--Hydrogen Bonds
;
_journal_issue 10
_journal_name_full 'Crystal Growth &amp; Design'
_journal_page_first 4463
_journal_paper_doi 10.1021/cg200679x
_journal_volume 11
_journal_year 2011
_chemical_formula_sum 'C27 H25 Cl N10 O15'
_chemical_formula_weight 765.02
_chemical_name_systematic
; 
 ? 
;
_space_group_IT_number 2
_symmetry_cell_setting triclinic
_symmetry_space_group_name_Hall '-P 1'
_symmetry_space_group_name_H-M 'P -1'
_atom_sites_solution_hydrogens geom
_atom_sites_solution_primary direct
_atom_sites_solution_secondary difmap
_audit_creation_method SHELXL-97
_cell_angle_alpha 93.146(3)
_cell_angle_beta 95.493(2)
_cell_angle_gamma 92.688(2)
_cell_formula_units_Z 4
_cell_length_a 12.3254(4)
_cell_length_b 13.5063(5)
_cell_length_c 20.0938(7)
_cell_measurement_reflns_used 6616
_cell_measurement_temperature 298(2)
_cell_measurement_theta_max 25.50
_cell_measurement_theta_min 2.61
_cell_volume 3320.1(2)
_computing_cell_refinement 'Bruker SMART'
_computing_data_collection 'Bruker SMART'
_computing_data_reduction 'Bruker SAINT'
_computing_molecular_graphics 'Bruker SHELXTL'
_computing_publication_material 'Bruker SHELXTL'
_computing_structure_refinement 'SHELXL-97 (Sheldrick, 1997)'
_computing_structure_solution 'SHELXS-97 (Sheldrick, 1990)'
_diffrn_ambient_temperature 298(2)
_diffrn_measured_fraction_theta_full 0.991
_diffrn_measured_fraction_theta_max 0.991
_diffrn_measurement_device_type 'CCD area detector'
_diffrn_measurement_method 'phi and omega scans'
_diffrn_radiation_monochromator graphite
_diffrn_radiation_source 'fine-focus sealed tube'
_diffrn_radiation_type MoK\a
_diffrn_radiation_wavelength 0.71073
_diffrn_reflns_av_R_equivalents 0.0919
_diffrn_reflns_av_sigmaI/netI 0.0932
_diffrn_reflns_limit_h_max 16
_diffrn_reflns_limit_h_min -16
_diffrn_reflns_limit_k_max 17
_diffrn_reflns_limit_k_min -18
_diffrn_reflns_limit_l_max 26
_diffrn_reflns_limit_l_min -25
_diffrn_reflns_number 30898
_diffrn_reflns_theta_full 28.53
_diffrn_reflns_theta_max 28.53
_diffrn_reflns_theta_min 1.02
_exptl_absorpt_coefficient_mu 0.203
_exptl_absorpt_correction_T_max 0.949
_exptl_absorpt_correction_T_min 0.918
_exptl_absorpt_correction_type multi-scan
_exptl_absorpt_process_details SADABS
_exptl_crystal_colour colorless
_exptl_crystal_density_diffrn 1.531
_exptl_crystal_density_method 'not measured'
_exptl_crystal_description block
_exptl_crystal_F_000 1576
_exptl_crystal_size_max 0.44
_exptl_crystal_size_mid 0.35
_exptl_crystal_size_min 0.26
_refine_diff_density_max 0.713
_refine_diff_density_min -0.358
_refine_diff_density_rms 0.052
_refine_ls_extinction_method none
_refine_ls_goodness_of_fit_ref 0.951
_refine_ls_hydrogen_treatment none
_refine_ls_matrix_type full
_refine_ls_number_parameters 987
_refine_ls_number_reflns 15026
_refine_ls_number_restraints 0
_refine_ls_restrained_S_all 0.951
_refine_ls_R_factor_all 0.1085
_refine_ls_R_factor_gt 0.0565
_refine_ls_shift/su_max 0.014
_refine_ls_shift/su_mean 0.003
_refine_ls_structure_factor_coef Fsqd
_refine_ls_weighting_details 'calc w=1/[\s^2^(Fo^2^)+(0.0600P)^2^+0.0000P] where P=(Fo^2^+2Fc^2^)/3'
_refine_ls_weighting_scheme calc
_refine_ls_wR_factor_gt 0.1360
_refine_ls_wR_factor_ref 0.1584
_reflns_number_gt 13623
_reflns_number_total 16556
_reflns_threshold_expression >2sigma(I)
_cod_data_source_file cg200679x_si_001.cif
_cod_data_source_block amide-Cl
_cod_depositor_comments
;
The following automatic conversions were performed:

'_symmetry_cell_setting' value 'Triclinic' changed to 'triclinic'
according to /home/saulius/struct/CIF-dictionaries/cif_core.dic
dictionary named 'cif_core.dic' version 2.4.1 from 2010-06-29.

Automatic conversion script
Id: cif_fix_values 1715 2011-07-08 13:25:40Z adriana 
;
_cod_original_sg_symbol_H-M P-1
_cod_database_code 4501053

loop_
_symmetry_equiv_pos_as_xyz
'x, y, z'
'-x, -y, -z'

loop_
_atom_site_label
_atom_site_type_symbol
_atom_site_fract_x
_atom_site_fract_y
_atom_site_fract_z
_atom_site_U_iso_or_equiv
_atom_site_adp_type
_atom_site_occupancy
_atom_site_symmetry_multiplicity
_atom_site_calc_flag
_atom_site_refinement_flags
N1 N 0.46647(15) 0.74686(16) 0.19599(9) 0.0379(5) Uani 1 1 d .
C1 C 0.4211(2) 0.8053(3) 0.13989(16) 0.0656(9) Uani 1 1 d .
H1A H 0.4092 0.7614 0.0997 0.079 Uiso 1 1 calc R
H1B H 0.3505 0.8272 0.1502 0.079 Uiso 1 1 calc R
C2 C 0.4881(2) 0.8927(2) 0.12488(15) 0.0551(7) Uani 1 1 d .
H2A H 0.4487 0.9273 0.0898 0.066 Uiso 1 1 calc R
H2B H 0.5001 0.9377 0.1645 0.066 Uiso 1 1 calc R
N2 N 0.59297(19) 0.86630(19) 0.10349(12) 0.0501(6) Uani 1 1 d .
C5 C 0.7978(2) 0.8218(2) 0.04873(13) 0.0532(7) Uani 1 1 d .
H5 H 0.7383 0.7795 0.0323 0.064 Uiso 1 1 calc R
C6 C 0.8961(2) 0.8164(2) 0.02210(14) 0.0570(8) Uani 1 1 d .
C8 C 0.9771(2) 0.9417(2) 0.09755(14) 0.0581(8) Uani 1 1 d .
C4 C 0.7896(2) 0.8919(2) 0.10076(13) 0.0506(7) Uani 1 1 d .
C9 C 0.8811(2) 0.9507(2) 0.12595(14) 0.0559(7) Uani 1 1 d .
H9 H 0.8773 0.9961 0.1621 0.067 Uiso 1 1 calc R
C3 C 0.6859(2) 0.9115(2) 0.13182(15) 0.0561(8) Uani 1 1 d .
C7 C 0.9874(2) 0.8761(3) 0.04402(14) 0.0626(8) Uani 1 1 d .
H7 H 1.0521 0.8723 0.0239 0.075 Uiso 1 1 calc R
N3 N 0.9028(2) 0.7433(3) -0.03449(14) 0.0801(10) Uani 1 1 d .
N4 N 1.0743(2) 1.0039(3) 0.12568(16) 0.0833(9) Uani 1 1 d .
O3 O 0.9663(2) 0.7627(2) -0.07541(12) 0.1094(10) Uani 1 1 d .
O2 O 0.8443(2) 0.6668(2) -0.03671(14) 0.1027(10) Uani 1 1 d .
O1 O 0.68947(18) 0.9700(2) 0.18045(13) 0.1015(10) Uani 1 1 d .
O5 O 1.0697(2) 1.0497(3) 0.17777(17) 0.1349(14) Uani 1 1 d .
O4 O 1.1533(2) 1.0058(3) 0.09591(17) 0.1352(14) Uani 1 1 d .
C11 C 0.4401(2) 0.5777(2) 0.13460(16) 0.0590(8) Uani 1 1 d .
H11A H 0.4142 0.5111 0.1431 0.071 Uiso 1 1 calc R
H11B H 0.3997 0.5959 0.0936 0.071 Uiso 1 1 calc R
C10 C 0.4128(2) 0.6447(3) 0.18913(19) 0.0734(10) Uani 1 1 d .
H10A H 0.4303 0.6133 0.2308 0.088 Uiso 1 1 calc R
H10B H 0.3345 0.6513 0.1841 0.088 Uiso 1 1 calc R
N5 N 0.55377(17) 0.57474(18) 0.12309(12) 0.0461(6) Uani 1 1 d .
C12 C 0.6265(2) 0.5325(2) 0.16437(13) 0.0469(6) Uani 1 1 d .
O6 O 0.60734(16) 0.50647(18) 0.21942(10) 0.0723(6) Uani 1 1 d .
C15 C 0.8377(2) 0.4405(2) 0.05543(13) 0.0551(8) Uani 1 1 d .
C13 C 0.7344(2) 0.5136(2) 0.13764(12) 0.0448(6) Uani 1 1 d .
C14 C 0.7377(2) 0.4649(2) 0.07527(13) 0.0547(7) Uani 1 1 d .
H14 H 0.6738 0.4490 0.0474 0.066 Uiso 1 1 calc R
C18 C 0.8315(2) 0.5361(2) 0.17852(13) 0.0484(7) Uani 1 1 d .
H18 H 0.8304 0.5676 0.2208 0.058 Uiso 1 1 calc R
C17 C 0.9285(2) 0.5113(2) 0.15543(14) 0.0503(7) Uani 1 1 d .
C16 C 0.9344(2) 0.4630(2) 0.09385(14) 0.0541(7) Uani 1 1 d .
H16 H 1.0008 0.4465 0.0791 0.065 Uiso 1 1 calc R
N6 N 0.8418(2) 0.3839(2) -0.00946(13) 0.0811(9) Uani 1 1 d .
N7 N 1.0318(2) 0.5332(2) 0.19864(14) 0.0674(8) Uani 1 1 d .
O10 O 1.02600(19) 0.5737(2) 0.25332(13) 0.1065(10) Uani 1 1 d .
O7 O 0.92879(19) 0.3725(2) -0.02996(11) 0.0927(9) Uani 1 1 d .
O9 O 1.11551(17) 0.5085(2) 0.17858(13) 0.0928(9) Uani 1 1 d .
O8 O 0.7567(2) 0.3482(3) -0.03662(17) 0.177(2) Uani 1 1 d .
C19 C 0.4551(2) 0.7955(3) 0.26281(13) 0.0745(11) Uani 1 1 d .
H19A H 0.4720 0.8659 0.2601 0.089 Uiso 1 1 calc R
H19B H 0.3787 0.7881 0.2705 0.089 Uiso 1 1 calc R
C20 C 0.5179(2) 0.7644(3) 0.32152(14) 0.0732(11) Uani 1 1 d .
H20A H 0.4829 0.7885 0.3601 0.088 Uiso 1 1 calc R
H20B H 0.5105 0.6924 0.3200 0.088 Uiso 1 1 calc R
N8 N 0.63238(17) 0.79190(19) 0.33465(11) 0.0493(6) Uani 1 1 d .
C21 C 0.70757(19) 0.7759(2) 0.29286(12) 0.0436(6) Uani 1 1 d .
O11 O 0.68414(13) 0.74560(17) 0.23355(8) 0.0615(6) Uani 1 1 d .
C25 C 1.0486(2) 0.7993(2) 0.36191(14) 0.0490(7) Uani 1 1 d .
H25 H 1.1228 0.8025 0.3761 0.059 Uiso 1 1 calc R
C22 C 0.82499(18) 0.79047(19) 0.31943(12) 0.0412(6) Uani 1 1 d .
C26 C 1.01070(19) 0.7990(2) 0.29568(14) 0.0475(7) Uani 1 1 d .
C24 C 0.9711(2) 0.7948(2) 0.40616(13) 0.0501(7) Uani 1 1 d .
C27 C 0.90173(18) 0.7938(2) 0.27314(13) 0.0443(6) Uani 1 1 d .
H27 H 0.8796 0.7925 0.2275 0.053 Uiso 1 1 calc R
C23 C 0.8603(2) 0.7925(2) 0.38725(13) 0.0493(7) Uani 1 1 d .
H23 H 0.8104 0.7924 0.4192 0.059 Uiso 1 1 calc R
N9 N 1.0914(2) 0.8035(2) 0.24607(14) 0.0696(8) Uani 1 1 d .
N10 N 1.0070(2) 0.7876(2) 0.47814(13) 0.0738(8) Uani 1 1 d .
O14 O 1.09962(16) 0.76944(16) 0.49488(10) 0.0671(6) Uani 1 1 d .
O12 O 1.05967(18) 0.7832(3) 0.18742(12) 0.1061(10) Uani 1 1 d .
O13 O 1.18651(17) 0.8250(2) 0.26700(13) 0.0993(9) Uani 1 1 d .
O15 O 0.9418(2) 0.8029(4) 0.51783(13) 0.183(2) Uani 1 1 d .
N11 N 0.25103(15) 0.27077(15) 0.29486(9) 0.0328(5) Uani 1 1 d .
C28 C 0.20819(19) 0.17692(19) 0.32082(12) 0.0429(6) Uani 1 1 d .
H28A H 0.1348 0.1610 0.2998 0.051 Uiso 1 1 calc R
H28B H 0.2040 0.1869 0.3687 0.051 Uiso 1 1 calc R
C29 C 0.2783(2) 0.0905(2) 0.30782(13) 0.0456(6) Uani 1 1 d .
H29A H 0.2434 0.0303 0.3218 0.055 Uiso 1 1 calc R
H29B H 0.2850 0.0818 0.2602 0.055 Uiso 1 1 calc R
N12 N 0.38700(18) 0.10631(17) 0.34385(11) 0.0433(5) Uani 1 1 d .
C30 C 0.4770(2) 0.08512(19) 0.31381(12) 0.0424(6) Uani 1 1 d .
C31 C 0.5835(2) 0.08205(19) 0.35730(12) 0.0422(6) Uani 1 1 d .
C34 C 0.7847(2) 0.0538(2) 0.42944(15) 0.0523(7) Uani 1 1 d .
H34 H 0.8510 0.0424 0.4532 0.063 Uiso 1 1 calc R
C36 C 0.5907(2) 0.07819(19) 0.42676(12) 0.0452(6) Uani 1 1 d .
H36 H 0.5294 0.0861 0.4498 0.054 Uiso 1 1 calc R
C32 C 0.6777(2) 0.07543(19) 0.32450(13) 0.0457(6) Uani 1 1 d .
H32 H 0.6747 0.0794 0.2783 0.055 Uiso 1 1 calc R
C35 C 0.6904(2) 0.0624(2) 0.46064(13) 0.0483(7) Uani 1 1 d .
C33 C 0.7757(2) 0.06284(19) 0.36186(14) 0.0469(6) Uani 1 1 d .
O16 O 0.47517(15) 0.06696(16) 0.25351(9) 0.0592(5) Uani 1 1 d .
N13 N 0.8769(2) 0.06044(19) 0.32801(14) 0.0598(7) Uani 1 1 d .
N14 N 0.6970(2) 0.05459(18) 0.53408(12) 0.0605(7) Uani 1 1 d .
O20 O 0.6132(2) 0.06188(17) 0.56154(10) 0.0706(6) Uani 1 1 d .
O19 O 0.78650(19) 0.03851(19) 0.56255(11) 0.0858(7) Uani 1 1 d .
O18 O 0.87620(17) 0.0918(2) 0.27276(12) 0.0798(7) Uani 1 1 d .
O17 O 0.95729(18) 0.0282(2) 0.35837(13) 0.0909(8) Uani 1 1 d .
C37 C 0.22711(17) 0.2712(2) 0.21956(11) 0.0393(6) Uani 1 1 d .
H37A H 0.1517 0.2871 0.2090 0.047 Uiso 1 1 calc R
H37B H 0.2359 0.2052 0.2000 0.047 Uiso 1 1 calc R
C38 C 0.30051(17) 0.3450(2) 0.18825(12) 0.0423(6) Uani 1 1 d .
H38A H 0.2621 0.3653 0.1472 0.051 Uiso 1 1 calc R
H38B H 0.3146 0.4035 0.2186 0.051 Uiso 1 1 calc R
N15 N 0.40420(15) 0.30733(17) 0.17295(10) 0.0411(5) Uani 1 1 d .
C39 C 0.48321(17) 0.29386(18) 0.22114(11) 0.0359(6) Uani 1 1 d .
C40 C 0.59036(17) 0.26602(19) 0.19888(11) 0.0360(5) Uani 1 1 d .
O21 O 0.47138(12) 0.30459(14) 0.28145(8) 0.0433(4) Uani 1 1 d .
C41 C 0.59806(19) 0.2125(2) 0.13897(12) 0.0411(6) Uani 1 1 d .
H41 H 0.5356 0.1888 0.1121 0.049 Uiso 1 1 calc R
C45 C 0.68386(18) 0.2969(2) 0.23970(12) 0.0422(6) Uani 1 1 d .
H45 H 0.6792 0.3299 0.2811 0.051 Uiso 1 1 calc R
C44 C 0.78402(18) 0.2780(2) 0.21811(13) 0.0443(6) Uani 1 1 d .
C42 C 0.7005(2) 0.1949(2) 0.11987(12) 0.0478(7) Uani 1 1 d .
C43 C 0.7949(2) 0.2279(2) 0.15755(14) 0.0534(7) Uani 1 1 d .
H43 H 0.8630 0.2171 0.1431 0.064 Uiso 1 1 calc R
N17 N 0.88299(18) 0.3106(2) 0.26161(15) 0.0648(7) Uani 1 1 d .
N16 N 0.7071(2) 0.1364(3) 0.05666(13) 0.0799(9) Uani 1 1 d .
O25 O 0.87379(18) 0.3355(2) 0.31984(14) 0.1050(10) Uani 1 1 d .
O22 O 0.6264(2) 0.0909(2) 0.03064(12) 0.1039(10) Uani 1 1 d .
O24 O 0.96947(15) 0.3102(2) 0.23714(14) 0.0967(9) Uani 1 1 d .
O23 O 0.7947(2) 0.1348(3) 0.03535(14) 0.1478(16) Uani 1 1 d .
C54 C 0.58801(19) 0.37960(18) 0.48271(12) 0.0399(6) Uani 1 1 d .
H54 H 0.5360 0.3438 0.5036 0.048 Uiso 1 1 calc R
C50 C 0.6380(2) 0.48000(19) 0.39423(12) 0.0452(6) Uani 1 1 d .
H50 H 0.6193 0.5129 0.3556 0.054 Uiso 1 1 calc R
C53 C 0.69656(19) 0.38451(18) 0.50784(11) 0.0384(6) Uani 1 1 d .
C52 C 0.7774(2) 0.43392(19) 0.47877(12) 0.0422(6) Uani 1 1 d .
H52 H 0.8499 0.4359 0.4967 0.051 Uiso 1 1 calc R
C48 C 0.4401(2) 0.43957(19) 0.39879(11) 0.0398(6) Uani 1 1 d .
C49 C 0.55801(19) 0.42939(19) 0.42548(11) 0.0388(6) Uani 1 1 d .
C46 C 0.20930(19) 0.3616(2) 0.32810(12) 0.0432(6) Uani 1 1 d .
H46A H 0.1302 0.3560 0.3237 0.052 Uiso 1 1 calc R
H46B H 0.2316 0.4193 0.3051 0.052 Uiso 1 1 calc R
C51 C 0.7449(2) 0.4809(2) 0.42102(12) 0.0456(6) Uani 1 1 d .
C47 C 0.25013(19) 0.3772(2) 0.40178(12) 0.0478(7) Uani 1 1 d .
H47A H 0.2295 0.4419 0.4181 0.057 Uiso 1 1 calc R
H47B H 0.2135 0.3277 0.4262 0.057 Uiso 1 1 calc R
N20 N 0.72830(18) 0.33974(18) 0.57171(11) 0.0467(5) Uani 1 1 d .
N18 N 0.36707(17) 0.37131(18) 0.41678(10) 0.0434(5) Uani 1 1 d .
N19 N 0.8295(2) 0.5364(2) 0.38939(13) 0.0645(7) Uani 1 1 d .
O26 O 0.41446(14) 0.50846(14) 0.36412(9) 0.0549(5) Uani 1 1 d .
O29 O 0.80795(16) 0.37619(15) 0.60633(10) 0.0595(5) Uani 1 1 d .
O30 O 0.67271(16) 0.26764(17) 0.58559(11) 0.0691(6) Uani 1 1 d .
O28 O 0.80286(19) 0.5709(2) 0.33598(11) 0.0864(7) Uani 1 1 d .
O27 O 0.9202(2) 0.5476(2) 0.41896(14) 0.1070(10) Uani 1 1 d .
H8N H 0.6508(19) 0.8090(19) 0.3708(13) 0.038(8) Uiso 1 1 d .
Cl1 Cl 0.63801(6) 0.81380(5) 0.49574(3) 0.05293(19) Uani 1 1 d .
Cl2 Cl 0.55150(6) 0.67682(6) 0.98319(3) 0.0599(2) Uani 1 1 d .
H1N H 0.5452(19) 0.7446(17) 0.1935(11) 0.039(6) Uiso 1 1 d .
H12N H 0.3910(19) 0.1083(19) 0.3834(13) 0.041(7) Uiso 1 1 d .
H18N H 0.390(2) 0.318(2) 0.4408(14) 0.062(9) Uiso 1 1 d .
H5N H 0.565(3) 0.588(3) 0.0846(17) 0.084(12) Uiso 1 1 d .
H15N H 0.4148(18) 0.3030(19) 0.1328(13) 0.043(7) Uiso 1 1 d .
H2N H 0.591(2) 0.831(2) 0.0704(13) 0.044(8) Uiso 1 1 d .
H11N H 0.3213(19) 0.2718(17) 0.3012(11) 0.038(7) Uiso 1 1 d .

loop_
_atom_site_aniso_label
_atom_site_aniso_U_11
_atom_site_aniso_U_22
_atom_site_aniso_U_33
_atom_site_aniso_U_23
_atom_site_aniso_U_13
_atom_site_aniso_U_12
N1 0.0253(10) 0.0525(14) 0.0358(10) -0.0030(10) 0.0041(8) 0.0040(9)
C1 0.0451(16) 0.086(3) 0.068(2) 0.0134(18) 0.0051(15) 0.0119(16)
C2 0.0549(17) 0.0517(19) 0.0619(17) 0.0043(15) 0.0184(14) 0.0110(14)
N2 0.0549(15) 0.0547(16) 0.0422(13) -0.0072(12) 0.0174(11) 0.0044(12)
C5 0.0495(16) 0.064(2) 0.0463(15) -0.0119(14) 0.0108(12) 0.0039(14)
C6 0.0535(17) 0.074(2) 0.0434(15) -0.0133(15) 0.0083(13) 0.0137(15)
C8 0.0556(17) 0.068(2) 0.0502(16) -0.0022(16) 0.0102(14) -0.0106(15)
C4 0.0555(17) 0.0524(18) 0.0447(15) -0.0060(14) 0.0168(13) -0.0007(14)
C9 0.0637(18) 0.0545(19) 0.0496(16) -0.0085(14) 0.0173(14) -0.0058(15)
C3 0.0596(18) 0.0541(19) 0.0557(17) -0.0105(15) 0.0237(14) -0.0069(14)
C7 0.0495(17) 0.093(3) 0.0465(16) -0.0050(17) 0.0131(13) 0.0052(16)
N3 0.0543(17) 0.119(3) 0.0635(17) -0.0369(19) 0.0042(14) 0.0214(17)
N4 0.0699(19) 0.102(3) 0.074(2) -0.0181(19) 0.0173(16) -0.0271(17)
O3 0.1028(19) 0.166(3) 0.0632(15) -0.0238(17) 0.0365(15) 0.0277(18)
O2 0.0648(16) 0.129(3) 0.107(2) -0.066(2) 0.0063(14) 0.0121(16)
O1 0.0802(16) 0.110(2) 0.109(2) -0.0735(18) 0.0455(14) -0.0269(14)
O5 0.098(2) 0.167(3) 0.128(3) -0.075(2) 0.0334(18) -0.0588(19)
O4 0.0765(18) 0.181(3) 0.144(3) -0.048(3) 0.0499(19) -0.0478(19)
C11 0.0403(15) 0.0512(19) 0.084(2) -0.0012(17) 0.0042(14) 0.0005(13)
C10 0.0401(16) 0.078(2) 0.100(3) -0.016(2) 0.0162(16) -0.0093(15)
N5 0.0403(12) 0.0549(15) 0.0435(13) 0.0026(12) 0.0027(10) 0.0092(11)
C12 0.0473(15) 0.0486(17) 0.0458(15) 0.0073(13) 0.0060(12) 0.0053(13)
O6 0.0715(13) 0.0936(18) 0.0597(13) 0.0319(12) 0.0202(11) 0.0278(12)
C15 0.0441(16) 0.076(2) 0.0433(15) -0.0085(15) -0.0022(12) 0.0150(15)
C13 0.0464(15) 0.0474(17) 0.0414(14) 0.0055(13) 0.0031(12) 0.0108(12)
C14 0.0442(15) 0.074(2) 0.0441(15) -0.0029(15) -0.0063(12) 0.0106(14)
C18 0.0535(16) 0.0495(17) 0.0414(14) -0.0033(13) -0.0005(12) 0.0120(13)
C17 0.0421(15) 0.0547(18) 0.0511(16) -0.0045(14) -0.0084(12) 0.0082(13)
C16 0.0434(15) 0.063(2) 0.0553(17) -0.0061(15) 0.0028(13) 0.0105(14)
N6 0.0600(18) 0.122(3) 0.0566(16) -0.0272(17) -0.0110(14) 0.0279(18)
N7 0.0515(16) 0.076(2) 0.0694(17) -0.0209(16) -0.0123(13) 0.0151(14)
O10 0.0759(16) 0.146(3) 0.0857(18) -0.0549(19) -0.0206(14) 0.0162(16)
O7 0.0708(15) 0.142(3) 0.0644(14) -0.0278(15) 0.0158(12) 0.0216(15)
O9 0.0447(12) 0.123(2) 0.1035(19) -0.0350(17) -0.0147(12) 0.0252(13)
O8 0.0640(17) 0.312(5) 0.133(3) -0.144(3) -0.0328(17) 0.046(2)
C19 0.0361(15) 0.140(3) 0.0467(16) -0.0173(19) 0.0078(13) 0.0142(17)
C20 0.0370(15) 0.142(3) 0.0413(16) 0.0057(19) 0.0076(12) -0.0003(17)
N8 0.0370(12) 0.0780(19) 0.0320(12) -0.0041(12) 0.0039(10) 0.0023(11)
C21 0.0359(13) 0.0574(18) 0.0368(13) 0.0039(13) 0.0011(11) -0.0001(12)
O11 0.0354(10) 0.1132(18) 0.0345(10) -0.0056(11) 0.0043(8) 0.0005(10)
C25 0.0331(13) 0.0493(17) 0.0625(17) -0.0012(14) -0.0063(12) 0.0061(12)
C22 0.0334(13) 0.0457(16) 0.0436(14) -0.0005(12) 0.0007(11) 0.0019(11)
C26 0.0324(13) 0.0536(18) 0.0573(16) 0.0088(14) 0.0044(12) 0.0043(12)
C24 0.0429(15) 0.0574(19) 0.0467(15) -0.0082(14) -0.0088(12) 0.0083(13)
C27 0.0349(13) 0.0561(18) 0.0417(14) 0.0067(13) 0.0006(11) 0.0033(12)
C23 0.0391(14) 0.0638(19) 0.0431(14) -0.0087(14) -0.0007(11) 0.0049(13)
N9 0.0391(14) 0.100(2) 0.0738(19) 0.0255(17) 0.0137(13) 0.0124(14)
N10 0.0518(16) 0.116(3) 0.0501(15) -0.0120(16) -0.0074(13) 0.0112(16)
O14 0.0548(13) 0.0787(16) 0.0632(13) -0.0003(12) -0.0191(10) 0.0107(11)
O12 0.0602(14) 0.203(3) 0.0600(15) 0.0275(18) 0.0146(12) 0.0156(17)
O13 0.0372(12) 0.155(3) 0.1077(19) 0.0201(18) 0.0115(12) -0.0013(14)
O15 0.0771(19) 0.417(7) 0.0523(16) -0.034(3) -0.0093(14) 0.067(3)
N11 0.0228(10) 0.0436(13) 0.0314(10) -0.0019(9) 0.0022(8) 0.0013(9)
C28 0.0385(13) 0.0508(17) 0.0390(13) -0.0034(12) 0.0087(11) -0.0047(12)
C29 0.0503(15) 0.0433(16) 0.0420(14) -0.0002(13) 0.0020(12) -0.0033(12)
N12 0.0522(13) 0.0499(15) 0.0276(11) 0.0017(10) 0.0030(10) 0.0049(10)
C30 0.0535(16) 0.0357(15) 0.0379(13) -0.0004(12) 0.0046(12) 0.0051(12)
C31 0.0526(15) 0.0329(15) 0.0404(13) 0.0003(12) 0.0013(12) 0.0030(12)
C34 0.0543(17) 0.0378(16) 0.0621(18) 0.0064(14) -0.0084(14) -0.0017(13)
C36 0.0560(16) 0.0361(15) 0.0431(14) 0.0044(12) 0.0044(12) -0.0028(12)
C32 0.0552(16) 0.0374(15) 0.0445(14) -0.0026(12) 0.0058(13) 0.0068(12)
C35 0.0648(18) 0.0366(16) 0.0412(14) 0.0076(12) -0.0057(13) -0.0072(13)
C33 0.0498(16) 0.0330(15) 0.0567(17) -0.0010(13) 0.0008(13) 0.0024(12)
O16 0.0619(12) 0.0798(15) 0.0352(10) -0.0131(10) 0.0037(9) 0.0160(10)
N13 0.0510(15) 0.0525(16) 0.0753(18) -0.0063(14) 0.0065(14) 0.0084(12)
N14 0.0814(19) 0.0487(16) 0.0468(14) 0.0104(12) -0.0109(14) -0.0187(14)
O20 0.0973(17) 0.0665(16) 0.0469(12) 0.0057(11) 0.0057(12) -0.0088(12)
O19 0.0828(16) 0.102(2) 0.0654(14) 0.0284(14) -0.0301(12) -0.0242(14)
O18 0.0703(15) 0.107(2) 0.0655(15) 0.0033(14) 0.0199(12) 0.0150(13)
O17 0.0575(14) 0.100(2) 0.118(2) 0.0219(16) 0.0064(14) 0.0241(13)
C37 0.0270(12) 0.0593(17) 0.0306(12) -0.0022(12) 0.0007(9) 0.0015(11)
C38 0.0326(13) 0.0584(18) 0.0374(13) 0.0064(12) 0.0051(10) 0.0114(12)
N15 0.0303(11) 0.0647(16) 0.0296(11) 0.0032(11) 0.0065(9) 0.0079(10)
C39 0.0284(12) 0.0456(16) 0.0340(12) -0.0009(11) 0.0064(10) 0.0016(10)
C40 0.0286(12) 0.0470(16) 0.0335(12) 0.0059(11) 0.0067(10) 0.0021(11)
O21 0.0308(8) 0.0656(13) 0.0333(9) -0.0043(8) 0.0056(7) 0.0045(8)
C41 0.0357(13) 0.0520(17) 0.0360(13) 0.0058(12) 0.0027(10) 0.0062(11)
C45 0.0345(13) 0.0508(17) 0.0417(13) 0.0001(12) 0.0059(11) 0.0065(12)
C44 0.0266(12) 0.0495(17) 0.0567(16) 0.0031(14) 0.0034(11) 0.0023(11)
C42 0.0453(15) 0.0655(19) 0.0358(13) 0.0020(13) 0.0133(12) 0.0192(14)
C43 0.0345(14) 0.069(2) 0.0609(17) 0.0112(15) 0.0187(13) 0.0155(13)
N17 0.0355(14) 0.0675(18) 0.090(2) 0.0000(16) -0.0017(14) 0.0044(12)
N16 0.0679(19) 0.126(3) 0.0492(15) -0.0114(17) 0.0162(14) 0.0371(19)
O25 0.0539(14) 0.158(3) 0.0927(19) -0.0506(19) -0.0160(13) 0.0080(15)
O22 0.096(2) 0.145(3) 0.0662(16) -0.0415(17) 0.0010(14) 0.0270(19)
O24 0.0269(11) 0.135(2) 0.126(2) -0.0063(18) 0.0088(12) -0.0026(12)
O23 0.0889(19) 0.257(5) 0.100(2) -0.056(3) 0.0519(17) 0.029(2)
C54 0.0443(14) 0.0362(15) 0.0393(13) -0.0011(11) 0.0071(11) 0.0002(11)
C50 0.0562(16) 0.0436(16) 0.0345(13) 0.0003(12) 0.0020(12) -0.0019(13)
C53 0.0440(14) 0.0375(15) 0.0339(12) 0.0000(11) 0.0045(11) 0.0040(11)
C52 0.0422(14) 0.0425(16) 0.0409(14) -0.0041(12) 0.0034(11) -0.0002(12)
C48 0.0490(15) 0.0397(16) 0.0296(12) -0.0051(12) 0.0024(11) 0.0037(12)
C49 0.0462(14) 0.0375(15) 0.0318(12) -0.0049(11) 0.0025(11) 0.0023(11)
C46 0.0364(13) 0.0509(17) 0.0418(13) -0.0063(12) 0.0012(11) 0.0135(12)
C51 0.0515(16) 0.0456(17) 0.0395(14) -0.0006(13) 0.0109(12) -0.0079(12)
C47 0.0440(15) 0.0553(18) 0.0427(14) -0.0147(13) 0.0054(12) 0.0054(13)
N20 0.0450(13) 0.0490(15) 0.0479(13) 0.0097(12) 0.0061(11) 0.0094(11)
N18 0.0449(13) 0.0446(14) 0.0383(11) -0.0039(11) -0.0031(10) 0.0003(11)
N19 0.0680(17) 0.0702(19) 0.0546(16) 0.0080(14) 0.0113(13) -0.0183(14)
O26 0.0585(12) 0.0510(12) 0.0563(11) 0.0094(10) 0.0040(9) 0.0124(9)
O29 0.0533(11) 0.0668(14) 0.0561(12) 0.0084(11) -0.0104(10) 0.0055(10)
O30 0.0622(13) 0.0665(15) 0.0802(15) 0.0333(12) 0.0039(11) -0.0069(11)
O28 0.1008(18) 0.100(2) 0.0584(14) 0.0243(14) 0.0133(13) -0.0271(14)
O27 0.0663(16) 0.150(3) 0.101(2) 0.0446(19) -0.0060(14) -0.0457(16)
Cl1 0.0663(4) 0.0573(5) 0.0359(3) 0.0012(3) 0.0104(3) 0.0013(3)
Cl2 0.0677(5) 0.0776(6) 0.0346(3) 0.0051(3) 0.0054(3) 0.0035(4)

loop_
_atom_type_symbol
_atom_type_description
_atom_type_scat_dispersion_real
_atom_type_scat_dispersion_imag
_atom_type_scat_source
C C 0.0033 0.0016 'International Tables Vol C Tables 4.2.6.8 and 6.1.1.4'
H H 0.0000 0.0000 'International Tables Vol C Tables 4.2.6.8 and 6.1.1.4'
N N 0.0061 0.0033 'International Tables Vol C Tables 4.2.6.8 and 6.1.1.4'
O O 0.0106 0.0060 'International Tables Vol C Tables 4.2.6.8 and 6.1.1.4'
Cl Cl 0.1484 0.1585 'International Tables Vol C Tables 4.2.6.8 and 6.1.1.4'

loop_
_geom_angle_atom_site_label_1
_geom_angle_atom_site_label_2
_geom_angle_atom_site_label_3
_geom_angle
C19 N1 C1 112.7(2)
C19 N1 C10 111.1(2)
C1 N1 C10 109.2(2)
C2 C1 N1 116.3(2)
N2 C2 C1 112.3(2)
C3 N2 C2 121.1(2)
C6 C5 C4 118.2(3)
C5 C6 C7 124.1(3)
C5 C6 N3 117.6(3)
C7 C6 N3 118.3(3)
C9 C8 C7 122.6(3)
C9 C8 N4 119.1(3)
C7 C8 N4 118.2(3)
C9 C4 C5 119.4(2)
C9 C4 C3 116.3(2)
C5 C4 C3 124.4(3)
C8 C9 C4 119.8(3)
O1 C3 N2 122.7(3)
O1 C3 C4 118.9(3)
N2 C3 C4 118.4(2)
C6 C7 C8 115.8(3)
O3 N3 O2 124.6(3)
O3 N3 C6 117.8(3)
O2 N3 C6 117.5(3)
O4 N4 O5 123.1(3)
O4 N4 C8 119.0(3)
O5 N4 C8 117.9(3)
N5 C11 C10 117.2(2)
C11 C10 N1 117.8(3)
C12 N5 C11 122.4(3)
O6 C12 N5 123.1(2)
O6 C12 C13 121.0(2)
N5 C12 C13 115.8(2)
C16 C15 C14 123.3(2)
C16 C15 N6 117.6(2)
C14 C15 N6 119.1(2)
C14 C13 C18 119.5(2)
C14 C13 C12 120.5(2)
C18 C13 C12 119.7(2)
C15 C14 C13 118.6(2)
C17 C18 C13 119.1(2)
C18 C17 C16 122.7(2)
C18 C17 N7 119.6(2)
C16 C17 N7 117.6(2)
C15 C16 C17 116.8(2)
O7 N6 O8 124.2(3)
O7 N6 C15 118.8(3)
O8 N6 C15 116.9(3)
O9 N7 O10 123.7(3)
O9 N7 C17 118.9(2)
O10 N7 C17 117.4(2)
C20 C19 N1 120.2(3)
N8 C20 C19 120.9(3)
C21 N8 C20 125.8(2)
O11 C21 N8 122.6(2)
O11 C21 C22 119.0(2)
N8 C21 C22 118.4(2)
C26 C25 C24 116.2(2)
C23 C22 C27 119.3(2)
C23 C22 C21 123.0(2)
C27 C22 C21 117.5(2)
C25 C26 C27 123.3(2)
C25 C26 N9 118.1(2)
C27 C26 N9 118.6(2)
C25 C24 C23 123.6(2)
C25 C24 N10 118.6(2)
C23 C24 N10 117.7(3)
C26 C27 C22 119.1(2)
C24 C23 C22 118.5(2)
O12 N9 O13 124.3(3)
O12 N9 C26 118.1(2)
O13 N9 C26 117.5(3)
O14 N10 O15 122.5(3)
O14 N10 C24 119.5(2)
O15 N10 C24 117.9(3)
C28 N11 C46 112.74(18)
C28 N11 C37 111.47(18)
C46 N11 C37 110.32(18)
N11 C28 C29 112.7(2)
N12 C29 C28 111.5(2)
C30 N12 C29 121.0(2)
O16 C30 N12 122.7(2)
O16 C30 C31 119.2(2)
N12 C30 C31 118.0(2)
C32 C31 C36 119.4(2)
C32 C31 C30 116.8(2)
C36 C31 C30 123.6(2)
C33 C34 C35 116.5(2)
C35 C36 C31 118.7(2)
C33 C32 C31 118.8(2)
C36 C35 C34 123.2(2)
C36 C35 N14 118.6(3)
C34 C35 N14 118.2(2)
C34 C33 C32 123.2(3)
C34 C33 N13 117.5(2)
C32 C33 N13 119.2(3)
O18 N13 O17 123.9(3)
O18 N13 C33 118.4(2)
O17 N13 C33 117.6(3)
O20 N14 O19 124.9(3)
O20 N14 C35 118.0(2)
O19 N14 C35 117.0(3)
N11 C37 C38 113.11(19)
N15 C38 C37 114.4(2)
C39 N15 C38 121.4(2)
O21 C39 N15 123.2(2)
O21 C39 C40 120.3(2)
N15 C39 C40 116.4(2)
C45 C40 C41 120.0(2)
C45 C40 C39 117.9(2)
C41 C40 C39 122.1(2)
C42 C41 C40 118.6(2)
C44 C45 C40 119.0(2)
C45 C44 C43 122.5(2)
C45 C44 N17 118.8(2)
C43 C44 N17 118.6(2)
C43 C42 C41 123.0(2)
C43 C42 N16 119.1(2)
C41 C42 N16 117.9(2)
C42 C43 C44 116.7(2)
O24 N17 O25 124.1(3)
O24 N17 C44 117.6(3)
O25 N17 C44 118.2(2)
O23 N16 O22 124.1(3)
O23 N16 C42 117.1(3)
O22 N16 C42 118.8(3)
C53 C54 C49 118.6(2)
C51 C50 C49 119.3(2)
C52 C53 C54 123.7(2)
C52 C53 N20 117.0(2)
C54 C53 N20 119.3(2)
C53 C52 C51 116.1(2)
O26 C48 N18 123.1(2)
O26 C48 C49 120.5(2)
N18 C48 C49 116.3(2)
C50 C49 C54 119.4(2)
C50 C49 C48 117.5(2)
C54 C49 C48 122.9(2)
N11 C46 C47 113.23(19)
C50 C51 C52 122.9(2)
C50 C51 N19 119.6(2)
C52 C51 N19 117.5(2)
N18 C47 C46 114.89(19)
O29 N20 O30 124.8(2)
O29 N20 C53 117.9(2)
O30 N20 C53 117.3(2)
C48 N18 C47 123.0(2)
O27 N19 O28 124.2(3)
O27 N19 C51 118.3(3)
O28 N19 C51 117.5(3)

loop_
_geom_bond_atom_site_label_1
_geom_bond_atom_site_label_2
_geom_bond_distance
N1 C19 1.484(3)
N1 C1 1.492(3)
N1 C10 1.495(4)
C1 C2 1.469(4)
C2 N2 1.455(3)
N2 C3 1.334(4)
C5 C6 1.374(4)
C5 C4 1.386(3)
C6 C7 1.375(4)
C6 N3 1.475(4)
C8 C9 1.370(4)
C8 C7 1.375(4)
C8 N4 1.479(4)
C4 C9 1.385(4)
C4 C3 1.503(4)
C3 O1 1.219(3)
N3 O3 1.219(4)
N3 O2 1.228(4)
N4 O4 1.191(3)
N4 O5 1.193(3)
C11 N5 1.444(3)
C11 C10 1.457(4)
N5 C12 1.333(3)
C12 O6 1.220(3)
C12 C13 1.508(3)
C15 C16 1.369(3)
C15 C14 1.380(3)
C15 N6 1.481(3)
C13 C14 1.388(3)
C13 C18 1.396(3)
C18 C17 1.373(3)
C17 C16 1.376(4)
C17 N7 1.478(3)
N6 O7 1.198(3)
N6 O8 1.202(3)
N7 O9 1.199(3)
N7 O10 1.210(3)
C19 C20 1.441(4)
C20 N8 1.438(3)
N8 C21 1.326(3)
C21 O11 1.241(3)
C21 C22 1.494(3)
C25 C26 1.367(4)
C25 C24 1.367(4)
C22 C23 1.389(3)
C22 C27 1.390(3)
C26 C27 1.373(3)
C26 N9 1.476(3)
C24 C23 1.380(3)
C24 N10 1.481(4)
N9 O12 1.218(3)
N9 O13 1.223(3)
N10 O14 1.199(3)
N10 O15 1.203(3)
N11 C28 1.490(3)
N11 C46 1.500(3)
N11 C37 1.514(3)
C28 C29 1.511(3)
C29 N12 1.461(3)
N12 C30 1.347(3)
C30 O16 1.221(3)
C30 C31 1.510(3)
C31 C32 1.392(3)
C31 C36 1.394(3)
C34 C33 1.365(4)
C34 C35 1.379(4)
C36 C35 1.378(3)
C32 C33 1.383(3)
C35 N14 1.480(3)
C33 N13 1.478(4)
N13 O18 1.209(3)
N13 O17 1.223(3)
N14 O20 1.223(3)
N14 O19 1.227(3)
C37 C38 1.517(3)
C38 N15 1.451(3)
N15 C39 1.332(3)
C39 O21 1.236(3)
C39 C40 1.492(3)
C40 C45 1.382(3)
C40 C41 1.384(3)
C41 C42 1.381(3)
C45 C44 1.377(3)
C44 C43 1.381(4)
C44 N17 1.466(3)
C42 C43 1.368(4)
C42 N16 1.470(3)
N17 O24 1.216(3)
N17 O25 1.217(3)
N16 O23 1.200(3)
N16 O22 1.202(3)
C54 C53 1.381(3)
C54 C49 1.392(3)
C50 C51 1.374(3)
C50 C49 1.391(3)
C53 C52 1.368(3)
C53 N20 1.475(3)
C52 C51 1.387(4)
C48 O26 1.228(3)
C48 N18 1.346(3)
C48 C49 1.516(3)
C46 C47 1.518(3)
C51 N19 1.470(3)
C47 N18 1.451(3)
N20 O29 1.215(3)
N20 O30 1.225(3)
N19 O27 1.214(3)
N19 O28 1.215(3)
